data_4312580
loop_
_publ_author_name
'Booyong S. Lim'
'Antti Rahtu'
'Jin-Seong Park'
'Roy G. Gordon'

_publ_section_title
;
 Synthesis and Characterization of Volatile, Thermally Stable, Reactive
 Transition Metal Amidinates
;
_journal_name_full 'Inorganic Chemistry'
_journal_page_first 7951
_journal_page_last 7958
_journal_paper_doi 10.1021/ic0345424
_journal_volume 42
_journal_year 2003
_chemical_formula_sum 'C32 H68 Fe2 N8'
_chemical_formula_weight 676.64
_chemical_name_systematic
; 
 ? 
;
_space_group_IT_number 15
_symmetry_cell_setting monoclinic
_symmetry_space_group_name_Hall '-C 2yc'
_symmetry_space_group_name_H-M 'C 1 2/c 1'
_atom_sites_solution_hydrogens geom
_atom_sites_solution_primary direct
_atom_sites_solution_secondary difmap
_audit_creation_method SHELXL-97
_cell_angle_alpha 90.00
_cell_angle_beta 110.804(4)
_cell_angle_gamma 90.00
_cell_formula_units_Z 4
_cell_length_a 23.290(6)
_cell_length_b 9.629(2)
_cell_length_c 18.194(4)
_cell_measurement_temperature 293(2)
_cell_volume 3814.2(15)
_computing_structure_refinement 'SHELXL-97 (Sheldrick, 1997)'
_computing_structure_solution 'SHELXS-97 (Sheldrick, 1990)'
_diffrn_ambient_temperature 293(2)
_diffrn_measured_fraction_theta_full 0.998
_diffrn_measured_fraction_theta_max 0.998
_diffrn_radiation_monochromator graphite
_diffrn_radiation_source 'fine-focus sealed tube'
_diffrn_radiation_type MoK\a
_diffrn_radiation_wavelength 0.71073
_diffrn_reflns_av_R_equivalents 0.0316
_diffrn_reflns_av_sigmaI/netI 0.0208
_diffrn_reflns_limit_h_max 24
_diffrn_reflns_limit_h_min -24
_diffrn_reflns_limit_k_max 10
_diffrn_reflns_limit_k_min -10
_diffrn_reflns_limit_l_max 19
_diffrn_reflns_limit_l_min -19
_diffrn_reflns_number 11889
_diffrn_reflns_theta_full 22.50
_diffrn_reflns_theta_max 22.50
_diffrn_reflns_theta_min 1.87
_exptl_absorpt_coefficient_mu 0.791
_exptl_crystal_density_diffrn 1.178
_exptl_crystal_density_method 'not measured'
_exptl_crystal_F_000 1472
_refine_diff_density_max 0.428
_refine_diff_density_min -0.335
_refine_diff_density_rms 0.116
_refine_ls_extinction_method none
_refine_ls_goodness_of_fit_ref 1.089
_refine_ls_hydrogen_treatment mixed
_refine_ls_matrix_type full
_refine_ls_number_parameters 190
_refine_ls_number_reflns 2492
_refine_ls_number_restraints 0
_refine_ls_restrained_S_all 1.089
_refine_ls_R_factor_all 0.0324
_refine_ls_R_factor_gt 0.0288
_refine_ls_shift/su_max 0.001
_refine_ls_shift/su_mean 0.000
_refine_ls_structure_factor_coef Fsqd
_refine_ls_weighting_details 'calc w=1/[\s^2^(Fo^2^)+(0.0594P)^2^+1.5159P] where P=(Fo^2^+2Fc^2^)/3'
_refine_ls_weighting_scheme calc
_refine_ls_wR_factor_gt 0.0865
_refine_ls_wR_factor_ref 0.0878
_reflns_number_gt 2296
_reflns_number_total 2492
_reflns_threshold_expression >2sigma(I)
_cod_data_source_file ic0345424si20030519_012930_2.cif
_cod_data_source_block '[Fe(iPr-MeAMD)2]2,4a'
_cod_original_cell_volume 3814.2(16)
_cod_database_code 4312580

loop_
_symmetry_equiv_pos_as_xyz
'x, y, z'
'-x, y, -z+1/2'
'x+1/2, y+1/2, z'
'-x+1/2, y+1/2, -z+1/2'
'-x, -y, -z'
'x, -y, z-1/2'
'-x+1/2, -y+1/2, -z'
'x+1/2, -y+1/2, z-1/2'

loop_
_atom_site_label
_atom_site_type_symbol
_atom_site_fract_x
_atom_site_fract_y
_atom_site_fract_z
_atom_site_U_iso_or_equiv
_atom_site_adp_type
_atom_site_occupancy
_atom_site_symmetry_multiplicity
_atom_site_calc_flag
_atom_site_refinement_flags
_atom_site_disorder_assembly
_atom_site_disorder_group
Fe1 Fe 0.431780(12) 0.76782(3) 0.212770(15) 0.02568(16) Uani 1 1 d . . .
N1 N 0.34800(7) 0.67441(17) 0.20434(9) 0.0310(4) Uani 1 1 d . . .
N2 N 0.35071(7) 0.86057(17) 0.13391(9) 0.0320(4) Uani 1 1 d . . .
N3 N 0.47494(7) 0.67339(16) 0.14397(9) 0.0279(4) Uani 1 1 d . . .
N4 N 0.46346(7) 0.86176(17) 0.32248(9) 0.0318(4) Uani 1 1 d . . .
C1 C 0.31576(10) 0.7678(2) 0.15231(13) 0.0300(5) Uani 1 1 d . . .
C2 C 0.24669(11) 0.7692(2) 0.11853(16) 0.0474(6) Uani 1 1 d . . .
H2A H 0.2310 0.6929 0.1397 0.071 Uiso 1 1 calc R . .
H2B H 0.2331 0.7606 0.0624 0.071 Uiso 1 1 calc R . .
H2C H 0.2318 0.8550 0.1320 0.071 Uiso 1 1 calc R . .
C3 C 0.31879(10) 0.5700(2) 0.23770(12) 0.0388(5) Uani 1 1 d . . .
H3A H 0.2829 0.6121 0.2449 0.047 Uiso 1 1 calc R . .
C4 C 0.29776(12) 0.4425(2) 0.18536(16) 0.0553(7) Uani 1 1 d . . .
H4B H 0.2688 0.4700 0.1352 0.083 Uiso 1 1 calc R . .
H4C H 0.2787 0.3777 0.2097 0.083 Uiso 1 1 calc R . .
H4D H 0.3326 0.3994 0.1782 0.083 Uiso 1 1 calc R . .
C5 C 0.36405(12) 0.5290(3) 0.31740(15) 0.0580(7) Uani 1 1 d . . .
H5A H 0.3768 0.6102 0.3497 0.087 Uiso 1 1 calc R . .
H5B H 0.3992 0.4860 0.3112 0.087 Uiso 1 1 calc R . .
H5C H 0.3449 0.4647 0.3419 0.087 Uiso 1 1 calc R . .
C6 C 0.32483(10) 0.9668(2) 0.07403(13) 0.0403(5) Uani 1 1 d . . .
H6A H 0.2906 0.9253 0.0313 0.048 Uiso 1 1 calc R . .
C7 C 0.37352(12) 1.0091(3) 0.04136(15) 0.0586(7) Uani 1 1 d . . .
H7A H 0.3883 0.9282 0.0228 0.088 Uiso 1 1 calc R . .
H7B H 0.4070 1.0529 0.0819 0.088 Uiso 1 1 calc R . .
H7C H 0.3562 1.0729 -0.0014 0.088 Uiso 1 1 calc R . .
C8 C 0.30071(13) 1.0931(3) 0.10419(16) 0.0640(8) Uani 1 1 d . . .
H8A H 0.2843 1.1588 0.0622 0.096 Uiso 1 1 calc R . .
H8B H 0.3336 1.1355 0.1462 0.096 Uiso 1 1 calc R . .
H8C H 0.2690 1.0649 0.1232 0.096 Uiso 1 1 calc R . .
C9 C 0.50804(9) 0.7676(2) 0.12347(12) 0.0297(5) Uani 1 1 d . . .
C10 C 0.51309(12) 0.7675(2) 0.04234(14) 0.0463(6) Uani 1 1 d . . .
H10A H 0.5388 0.8431 0.0386 0.069 Uiso 1 1 calc R . .
H10B H 0.4729 0.7780 0.0030 0.069 Uiso 1 1 calc R . .
H10C H 0.5307 0.6813 0.0343 0.069 Uiso 1 1 calc R . .
C11 C 0.45153(9) 0.5500(2) 0.09455(12) 0.0362(5) Uani 1 1 d . . .
H11A H 0.4792 0.5295 0.0661 0.043 Uiso 1 1 calc R . .
C12 C 0.38708(10) 0.5737(3) 0.03437(13) 0.0473(6) Uani 1 1 d . . .
H12A H 0.3876 0.6522 0.0021 0.071 Uiso 1 1 calc R . .
H12B H 0.3591 0.5911 0.0613 0.071 Uiso 1 1 calc R . .
H12C H 0.3741 0.4927 0.0019 0.071 Uiso 1 1 calc R . .
C13 C 0.45177(11) 0.4273(2) 0.14615(14) 0.0487(6) Uani 1 1 d . . .
H13A H 0.4926 0.4131 0.1833 0.073 Uiso 1 1 calc R . .
H13B H 0.4386 0.3458 0.1142 0.073 Uiso 1 1 calc R . .
H13C H 0.4243 0.4448 0.1739 0.073 Uiso 1 1 calc R . .
C14 C 0.43519(11) 0.9848(2) 0.34404(14) 0.0449(6) Uani 1 1 d . . .
H14A H 0.4563 1.0027 0.4003 0.054 Uiso 1 1 calc R . .
C15 C 0.36727(11) 0.9628(3) 0.32940(15) 0.0530(7) Uani 1 1 d . . .
H15A H 0.3624 0.8840 0.3590 0.080 Uiso 1 1 calc R . .
H15B H 0.3456 0.9466 0.2744 0.080 Uiso 1 1 calc R . .
H15C H 0.3509 1.0440 0.3456 0.080 Uiso 1 1 calc R . .
C16 C 0.44449(12) 1.1089(3) 0.29892(19) 0.0663(8) Uani 1 1 d . . .
H16A H 0.4876 1.1216 0.3095 0.099 Uiso 1 1 calc R . .
H16B H 0.4282 1.1904 0.3149 0.099 Uiso 1 1 calc R . .
H16C H 0.4236 1.0939 0.2436 0.099 Uiso 1 1 calc R . .

loop_
_atom_site_aniso_label
_atom_site_aniso_U_11
_atom_site_aniso_U_22
_atom_site_aniso_U_33
_atom_site_aniso_U_23
_atom_site_aniso_U_13
_atom_site_aniso_U_12
Fe1 0.0237(2) 0.0294(2) 0.0244(2) -0.00290(11) 0.00917(16) -0.00010(11)
N1 0.0257(9) 0.0350(10) 0.0319(9) -0.0030(8) 0.0099(8) -0.0037(8)
N2 0.0292(9) 0.0336(10) 0.0311(9) 0.0003(8) 0.0084(8) 0.0050(8)
N3 0.0267(9) 0.0316(10) 0.0252(9) -0.0016(7) 0.0089(7) 0.0037(7)
N4 0.0290(9) 0.0339(10) 0.0304(9) -0.0074(8) 0.0080(8) -0.0011(8)
C1 0.0266(12) 0.0357(12) 0.0279(12) -0.0091(9) 0.0097(10) 0.0019(9)
C2 0.0312(14) 0.0547(15) 0.0531(16) -0.0060(12) 0.0109(12) 0.0024(10)
C3 0.0313(12) 0.0435(13) 0.0453(13) -0.0025(11) 0.0180(10) -0.0081(10)
C4 0.0522(15) 0.0452(14) 0.0717(17) -0.0076(13) 0.0258(14) -0.0171(12)
C5 0.0516(15) 0.0666(17) 0.0539(16) 0.0168(13) 0.0162(13) -0.0192(13)
C6 0.0401(13) 0.0395(13) 0.0346(12) 0.0021(10) 0.0053(10) 0.0077(10)
C7 0.0643(17) 0.0583(16) 0.0527(15) 0.0217(13) 0.0201(14) 0.0072(13)
C8 0.0723(19) 0.0488(16) 0.0630(17) 0.0085(13) 0.0142(15) 0.0259(14)
C9 0.0242(11) 0.0390(12) 0.0259(12) 0.0072(9) 0.0089(10) 0.0098(9)
C10 0.0473(15) 0.0625(16) 0.0317(13) 0.0064(11) 0.0173(12) 0.0025(11)
C11 0.0347(12) 0.0397(12) 0.0340(12) -0.0105(10) 0.0121(10) 0.0043(9)
C12 0.0446(14) 0.0515(14) 0.0369(13) -0.0140(11) 0.0035(11) -0.0001(11)
C13 0.0485(14) 0.0336(13) 0.0565(15) -0.0069(11) 0.0094(12) 0.0002(11)
C14 0.0425(13) 0.0432(14) 0.0429(13) -0.0183(11) 0.0077(11) 0.0069(10)
C15 0.0442(14) 0.0628(16) 0.0536(15) -0.0142(13) 0.0193(12) 0.0135(12)
C16 0.0537(16) 0.0366(14) 0.099(2) -0.0120(15) 0.0156(16) 0.0030(12)

loop_
_atom_type_symbol
_atom_type_description
_atom_type_scat_dispersion_real
_atom_type_scat_dispersion_imag
_atom_type_scat_source
C C 0.0033 0.0016 'International Tables Vol C Tables 4.2.6.8 and 6.1.1.4'
H H 0.0000 0.0000 'International Tables Vol C Tables 4.2.6.8 and 6.1.1.4'
N N 0.0061 0.0033 'International Tables Vol C Tables 4.2.6.8 and 6.1.1.4'
Fe Fe 0.3463 0.8444 'International Tables Vol C Tables 4.2.6.8 and 6.1.1.4'

loop_
_geom_angle_atom_site_label_1
_geom_angle_atom_site_label_2
_geom_angle_atom_site_label_3
_geom_angle
_geom_angle_site_symmetry_1
_geom_angle_site_symmetry_3
_geom_angle_publ_flag
N3 Fe1 N4 133.58(6) . . ?
N3 Fe1 N1 113.86(6) . . ?
N4 Fe1 N1 105.09(6) . . ?
N3 Fe1 N2 106.40(6) . . ?
N4 Fe1 N2 113.23(7) . . ?
N1 Fe1 N2 63.32(7) . . ?
N3 Fe1 Fe1 66.85(5) . 2_655 ?
N4 Fe1 Fe1 66.73(4) . 2_655 ?
N1 Fe1 Fe1 147.66(5) . 2_655 ?
N2 Fe1 Fe1 149.01(5) . 2_655 ?
C1 N1 C3 122.22(17) . . ?
C1 N1 Fe1 92.14(13) . . ?
C3 N1 Fe1 145.12(13) . . ?
C1 N2 C6 122.11(18) . . ?
C1 N2 Fe1 91.40(13) . . ?
C6 N2 Fe1 146.38(14) . . ?
C9 N3 C11 120.41(17) . . ?
C9 N3 Fe1 108.93(13) . . ?
C11 N3 Fe1 124.66(12) . . ?
C9 N4 C14 120.27(17) 2_655 . ?
C9 N4 Fe1 109.17(13) 2_655 . ?
C14 N4 Fe1 124.52(13) . . ?
N1 C1 N2 113.13(19) . . ?
N1 C1 C2 123.3(2) . . ?
N2 C1 C2 123.6(2) . . ?
N1 C3 C5 108.02(17) . . ?
N1 C3 C4 112.85(18) . . ?
C5 C3 C4 110.4(2) . . ?
N2 C6 C7 108.27(18) . . ?
N2 C6 C8 113.50(18) . . ?
C7 C6 C8 110.6(2) . . ?
N3 C9 N4 116.47(18) . 2_655 ?
N3 C9 C10 121.64(19) . . ?
N4 C9 C10 121.89(19) 2_655 . ?
N3 C11 C13 109.47(17) . . ?
N3 C11 C12 111.90(17) . . ?
C13 C11 C12 110.40(19) . . ?
N4 C14 C16 109.1(2) . . ?
N4 C14 C15 112.07(18) . . ?
C16 C14 C15 110.9(2) . . ?

loop_
_geom_bond_atom_site_label_1
_geom_bond_atom_site_label_2
_geom_bond_distance
_geom_bond_site_symmetry_2
_geom_bond_publ_flag
Fe1 N3 2.0732(15) . ?
Fe1 N4 2.0738(16) . ?
Fe1 N1 2.1042(16) . ?
Fe1 N2 2.1205(16) . ?
Fe1 Fe1 2.9791(9) 2_655 ?
N1 C1 1.328(3) . ?
N1 C3 1.461(3) . ?
N2 C1 1.329(3) . ?
N2 C6 1.459(3) . ?
N3 C9 1.327(3) . ?
N3 C11 1.473(3) . ?
N4 C9 1.329(3) 2_655 ?
N4 C14 1.475(3) . ?
C1 C2 1.505(3) . ?
C3 C5 1.511(3) . ?
C3 C4 1.524(3) . ?
C6 C7 1.511(3) . ?
C6 C8 1.522(3) . ?
C9 N4 1.329(3) 2_655 ?
C9 C10 1.522(3) . ?
C11 C13 1.508(3) . ?
C11 C12 1.529(3) . ?
C14 C16 1.508(4) . ?
C14 C15 1.523(3) . ?
